data_8104147
loop_
_publ_author_name
'Prescott, H.A.'
'Troyanov, S.I.'
'Kemnitz, E.'

_publ_section_title
;
 The crystal structures of the potassium hydrogen monofluorophosphates, K
 H P O3 F and K3 (H (P O3 F)2), and the alpha modification of Rb H P O3 F
;
_journal_name_full 'Zeitschrift fuer Kristallographie (149,1979-)'
_journal_page_first 604
_journal_page_last 611
_journal_volume 218
_journal_year 2003
_chemical_formula_sum 'F H K O3 P'
_chemical_name_systematic 'K (H P O3 F)'
_space_group_IT_number 4
_symmetry_space_group_name_Hall 'P 2yb'
_symmetry_space_group_name_H-M 'P 1 21 1'
_cell_angle_alpha 90
_cell_angle_beta 90.13
_cell_angle_gamma 90
_cell_formula_units_Z 8
_cell_length_a 7.273
_cell_length_b 14.086
_cell_length_c 7.655
_cell_volume 784.233
_citation_journal_id_ASTM ZEKRDZ
_cod_data_source_file Prescott_ZEKRDZ_2003_819.cif
_cod_data_source_block H1F1K1O3P1
_cod_original_cell_volume 784.2335
_cod_original_formula_sum 'H1 F1 K1 O3 P1'
_cod_database_code 8104147

loop_
_symmetry_equiv_pos_as_xyz
x,y,z
-x,y+1/2,-z

loop_
_atom_site_label
_atom_site_type_symbol
_atom_site_fract_x
_atom_site_fract_y
_atom_site_fract_z
_atom_site_occupancy
_atom_site_U_iso_or_equiv
O10 O-2 0.8001 0.7052 0.2599 1 0.0
H3 H+1 0.302 0.753 0.066 1 0.0
O9 O-2 0.2622 0.6917 0.0458 1 0.0
O4 O-2 0.1452 0.3715 0.0688 1 0.0
O3 O-2 0.5457 0.4443 0.6009 1 0.0
F2 F-1 -0.0571 0.5047 0.1426 1 0.0
O2 O-2 0.8296 0.3413 0.6083 1 0.0
O6 O-2 -0.1111 0.3526 0.2815 1 0.0
O12 O-2 0.5777 0.7374 0.4983 1 0.0
O8 O-2 0.5029 0.7069 -0.1885 1 0.0
K1 K+1 0.51 0.40632 0.19385 1 0.0
H2 H+1 -0.115 0.348 0.386 1 0.0
K2 K+1 0.19605 0.40318 0.72124 1 0.0
O5 O-2 0.1657 0.4533 0.3647 1 0.0
K3 K+1 0.80798 0.14393 0.59161 1 0.0
O7 O-2 0.2168 0.6033 -0.2366 1 0.0
P1 P+5 0.70038 0.39931 0.71443 1 0.0
H1 H+1 0.591 0.473 0.536 1 0.0
P4 P+5 0.70184 0.66338 0.40768 1 0.0
F3 F-1 0.458 0.5588 -0.0267 1 0.0
H4 H+1 0.55 0.719 0.609 1 0.0
P2 P+5 0.05218 0.41638 0.21792 1 0.0
P3 P+5 0.35433 0.64428 -0.11547 1 0.0
F1 F-1 0.8113 0.4863 0.786 1 0.0
O11 O-2 0.5869 0.5764 0.369 1 0.0
F4 F-1 0.8442 0.6326 0.5509 1 0.0
K4 K+1 0.12103 0.1741 0.07438 1 0.0
O1 O-2 0.6127 0.3513 0.8652 1 0.0
